data_4132680
loop_
_publ_author_name
'Weinstein, Cory M.'
'Junor, Glen P.'
'Tolentino, Daniel R.'
'Jazzar, Rodolphe'
'Melaimi, Mohand'
'Bertrand, Guy'

_publ_section_title
;
 Highly Ambiphilic Room Temperature Stable Six-Membered Cyclic
 (Alkyl)(amino)carbenes.
;
_journal_issue 29
_journal_name_full 'Journal of the American Chemical Society'
_journal_page_first 9255
_journal_page_last 9260
_journal_paper_doi 10.1021/jacs.8b05518
_journal_volume 140
_journal_year 2018
_chemical_formula_moiety 'C26 H42 Cl N Pd'
_chemical_formula_sum 'C26 H42 Cl N Pd'
_chemical_formula_weight 510.45
_space_group_crystal_system monoclinic
_space_group_IT_number 14
_space_group_name_Hall '-P 2ybc'
_space_group_name_H-M_alt 'P 1 21/c 1'
_atom_sites_solution_hydrogens geom
_audit_creation_date 2018-05-25
_audit_creation_method
;
Olex2 1.2
(compiled May 18 2018 14:05:52 for OlexSys, GUI svn.r5497)
;
_cell_angle_alpha 90
_cell_angle_beta 103.301(7)
_cell_angle_gamma 90
_cell_formula_units_Z 4
_cell_length_a 9.0915(10)
_cell_length_b 19.5170(19)
_cell_length_c 14.058(3)
_cell_measurement_reflns_used 6014
_cell_measurement_temperature 100.0
_cell_measurement_theta_max 25.20
_cell_measurement_theta_min 2.52
_cell_volume 2427.5(6)
_computing_cell_refinement 'SAINT v8.34A (Bruker, 2013)'
_computing_data_collection 'APEX2 v2014.11-0 (Bruker, 2014)'
_computing_data_reduction 'SAINT v8.34A (Bruker, 2013)'
_computing_molecular_graphics 'Olex2 (Dolomanov et al., 2009)'
_computing_publication_material 'Olex2 (Dolomanov et al., 2009)'
_computing_structure_refinement 'ShelXL (Sheldrick, 2015)'
_computing_structure_solution 'ShelXT (Sheldrick, 2015)'
_diffrn_ambient_temperature 100.0
_diffrn_detector 'Bruker APEX-II CCD'
_diffrn_detector_area_resol_mean 7.9
_diffrn_detector_type 'CCD Area Detector'
_diffrn_measured_fraction_theta_full 1.000
_diffrn_measured_fraction_theta_max 0.999
_diffrn_measurement_device 'Kappa Four-Circle Diffractometer'
_diffrn_measurement_device_type 'Bruker X8 APEX'
_diffrn_measurement_method '\w and \f scans'
_diffrn_radiation_monochromator graphite
_diffrn_radiation_probe x-ray
_diffrn_radiation_type MoK\a
_diffrn_radiation_wavelength 0.71073
_diffrn_reflns_av_R_equivalents 0.0446
_diffrn_reflns_av_unetI/netI 0.0373
_diffrn_reflns_Laue_measured_fraction_full 1.000
_diffrn_reflns_Laue_measured_fraction_max 0.999
_diffrn_reflns_limit_h_max 10
_diffrn_reflns_limit_h_min -10
_diffrn_reflns_limit_k_max 20
_diffrn_reflns_limit_k_min -23
_diffrn_reflns_limit_l_max 16
_diffrn_reflns_limit_l_min -16
_diffrn_reflns_number 20988
_diffrn_reflns_point_group_measured_fraction_full 1.000
_diffrn_reflns_point_group_measured_fraction_max 0.999
_diffrn_reflns_theta_full 25.242
_diffrn_reflns_theta_max 25.366
_diffrn_reflns_theta_min 1.818
_diffrn_source 'sealed tube'
_diffrn_source_type fine-focus
_diffrn_standards_number 0
_exptl_absorpt_coefficient_mu 0.887
_exptl_absorpt_correction_T_max 0.0916
_exptl_absorpt_correction_T_min 0.0669
_exptl_absorpt_correction_type multi-scan
_exptl_absorpt_process_details
'SADABS-2016/2 (Bruker,2016/2) was used for absorption correction. wR2(int) was 0.0570 before and 0.0495 after correction. The Ratio of minimum to maximum transmission is 0.8988. The \l/2 correction factor is Not present.'
_exptl_crystal_colour yellow
_exptl_crystal_colour_primary yellow
_exptl_crystal_density_diffrn 1.397
_exptl_crystal_description irregular
_exptl_crystal_F_000 1072
_exptl_crystal_size_max 0.032
_exptl_crystal_size_mid 0.02
_exptl_crystal_size_min 0.01
_refine_diff_density_max 0.445
_refine_diff_density_min -0.371
_refine_diff_density_rms 0.070
_refine_ls_extinction_method none
_refine_ls_goodness_of_fit_ref 1.025
_refine_ls_hydrogen_treatment constr
_refine_ls_matrix_type full
_refine_ls_number_parameters 274
_refine_ls_number_reflns 4441
_refine_ls_number_restraints 0
_refine_ls_restrained_S_all 1.025
_refine_ls_R_factor_all 0.0369
_refine_ls_R_factor_gt 0.0269
_refine_ls_shift/su_max 0.002
_refine_ls_shift/su_mean 0.000
_refine_ls_structure_factor_coef Fsqd
_refine_ls_weighting_details 'w=1/[\s^2^(Fo^2^)+(0.0278P)^2^+1.1234P] where P=(Fo^2^+2Fc^2^)/3'
_refine_ls_weighting_scheme calc
_refine_ls_wR_factor_gt 0.0595
_refine_ls_wR_factor_ref 0.0637
_reflns_Friedel_coverage 0.000
_reflns_number_gt 3713
_reflns_number_total 4441
_reflns_threshold_expression 'I > 2\s(I)'
_cod_data_source_file 12a.cif
_cod_data_source_block gb_rj_20180224_0m_a
_cod_depositor_comments
;
The following automatic conversions were performed:

data item '_diffrn_radiation_probe' value 'X-ray' was changed to
'x-ray' in accordance with the
/home/saulius/struct/COD-crude-data/automatic-downloads/DataCite-retrospective/ACS/depositions/lib/dictionaries/cif_core.dic
dictionary named 'cif_core.dic' version 2.4.2 last updated on
2011-04-26.

Automatic conversion script
Id: cif_fix_values 6909 2019-04-08 15:41:33Z antanas 
;
_cod_database_code 4132680
_shelx_shelxl_version_number 2016/6
_shelx_space_group_comment
;
The symmetry employed for this shelxl refinement is uniquely defined
by the following loop, which should always be used as a source of
symmetry information in preference to the above space-group names.
They are only intended as comments.
;
_shelx_estimated_absorpt_t_max 0.991
_shelx_estimated_absorpt_t_min 0.972
_olex2_refinement_description
;
1. Fixed Uiso
 At 1.2 times of:
  All C(H) groups, All C(H,H) groups, All C(H,H,H,H) groups
 At 1.5 times of:
  All C(H,H,H) groups
2. Uiso/Uaniso restraints and constraints
Uanis(C25A) = Uanis(C25)
3. Others
 Sof(H26C)=Sof(H26D)=Sof(H24C)=Sof(H24D)=Sof(C25A)=Sof(H25A)=1-FVAR(1)
 Sof(H26A)=Sof(H26B)=Sof(H24A)=Sof(H24B)=Sof(C25)=Sof(H25)=FVAR(1)
4.a Ternary CH refined with riding coordinates:
 C18(H18), C21(H21), C25(H25), C25A(H25A)
4.b Secondary CH2 refined with riding coordinates:
 C10(H10A,H10B), C4(H4A,H4B), C3(H3A,H3B), C26(H26A,H26B), C26(H26C,H26D),
 C8(H8A,H8B), C24(H24A,H24B), C24(H24C,H24D)
4.c Aromatic/amide H refined with riding coordinates:
 C14(H14), C16(H16), C15(H15)
4.d Idealised Me refined as rotating group:
 C9(H9A,H9B,H9C), C19(H19A,H19B,H19C), C11(H11A,H11B,H11C), C7(H7A,H7B,H7C),
 C6(H6A,H6B,H6C), C20(H20A,H20B,H20C), C22(H22A,H22B,H22C), C23(H23A,H23B,H23C)
;
_olex2_submission_special_instructions 'No special instructions were received'

loop_
_space_group_symop_operation_xyz
'x, y, z'
'-x, y+1/2, -z+1/2'
'-x, -y, -z'
'x, -y-1/2, z-1/2'

loop_
_atom_site_label
_atom_site_type_symbol
_atom_site_fract_x
_atom_site_fract_y
_atom_site_fract_z
_atom_site_U_iso_or_equiv
_atom_site_adp_type
_atom_site_occupancy
_atom_site_site_symmetry_order
_atom_site_calc_flag
_atom_site_refinement_flags_posn
_atom_site_refinement_flags_occupancy
_atom_site_disorder_assembly
_atom_site_disorder_group
Pd1 Pd 0.41555(2) 0.57909(2) 0.17231(2) 0.01468(7) Uani 1 1 d . . . .
Cl1 Cl 0.58485(7) 0.50206(3) 0.27585(5) 0.02423(16) Uani 1 1 d . . . .
N1 N 0.2393(2) 0.60585(10) 0.31791(15) 0.0126(4) Uani 1 1 d . . . .
C1 C 0.2504(3) 0.56214(12) 0.24793(18) 0.0130(5) Uani 1 1 d . . . .
C9 C 0.2664(3) 0.42725(13) 0.1082(2) 0.0210(6) Uani 1 1 d . . . .
H9A H 0.169867 0.423729 0.059938 0.032 Uiso 1 1 calc GR . . .
H9B H 0.327433 0.386403 0.104354 0.032 Uiso 1 1 calc GR . . .
H9C H 0.320743 0.468098 0.094552 0.032 Uiso 1 1 calc GR . . .
C10 C 0.0186(3) 0.51542(12) 0.14662(19) 0.0166(6) Uani 1 1 d . . . .
H10A H -0.030362 0.557828 0.162655 0.020 Uiso 1 1 calc R . . .
H10B H 0.060964 0.525345 0.089222 0.020 Uiso 1 1 calc R . . .
C19 C -0.0185(3) 0.69927(14) 0.10116(19) 0.0212(6) Uani 1 1 d . . . .
H19A H 0.009833 0.741299 0.071654 0.032 Uiso 1 1 calc GR . . .
H19B H -0.127385 0.691505 0.078109 0.032 Uiso 1 1 calc GR . . .
H19C H 0.036851 0.660367 0.082394 0.032 Uiso 1 1 calc GR . . .
C4 C 0.0385(3) 0.54157(13) 0.37056(19) 0.0173(6) Uani 1 1 d . . . .
H4A H -0.004663 0.528088 0.426371 0.021 Uiso 1 1 calc R . . .
H4B H -0.040574 0.566193 0.322527 0.021 Uiso 1 1 calc R . . .
C2 C 0.1516(3) 0.49681(12) 0.23513(18) 0.0145(5) Uani 1 1 d . . . .
C17 C 0.4432(3) 0.69619(12) 0.35076(19) 0.0170(6) Uani 1 1 d . . . .
C13 C 0.1880(3) 0.72296(12) 0.25385(18) 0.0153(5) Uani 1 1 d . . . .
C11 C -0.1024(3) 0.45974(14) 0.1184(2) 0.0232(6) Uani 1 1 d . . . .
H11A H -0.166050 0.469844 0.053626 0.035 Uiso 1 1 calc GR . . .
H11B H -0.165015 0.458635 0.166549 0.035 Uiso 1 1 calc GR . . .
H11C H -0.053457 0.415135 0.116948 0.035 Uiso 1 1 calc GR . . .
C12 C 0.2931(3) 0.67642(12) 0.30850(18) 0.0141(5) Uani 1 1 d . . . .
C3 C 0.0869(3) 0.47814(13) 0.32348(19) 0.0172(5) Uani 1 1 d . . . .
H3A H -0.001206 0.447419 0.302074 0.021 Uiso 1 1 calc R . . .
H3B H 0.164315 0.453176 0.372171 0.021 Uiso 1 1 calc R . . .
C5 C 0.1736(3) 0.58848(12) 0.40613(18) 0.0166(6) Uani 1 1 d . . . .
C7 C 0.1254(3) 0.65315(13) 0.45255(19) 0.0205(6) Uani 1 1 d . . . .
H7A H 0.211205 0.684741 0.469615 0.031 Uiso 1 1 calc GR . . .
H7B H 0.091869 0.640726 0.511729 0.031 Uiso 1 1 calc GR . . .
H7C H 0.042212 0.675389 0.406020 0.031 Uiso 1 1 calc GR . . .
C26 C 0.5923(3) 0.61318(16) 0.1007(2) 0.0285(7) Uani 1 1 d . . . .
H26A H 0.645297 0.656199 0.125323 0.034 Uiso 0.881(5) 1 calc R P A 1
H26B H 0.660283 0.577288 0.085325 0.034 Uiso 0.881(5) 1 calc R P A 1
H26C H 0.693820 0.621057 0.143329 0.034 Uiso 0.119(5) 1 calc R P A 2
H26D H 0.594573 0.591165 0.037559 0.034 Uiso 0.119(5) 1 calc R P A 2
C18 C 0.0209(3) 0.70651(13) 0.21249(19) 0.0173(6) Uani 1 1 d . . . .
H18 H -0.001893 0.661909 0.241043 0.021 Uiso 1 1 calc R . . .
C8 C 0.2368(3) 0.43272(12) 0.2105(2) 0.0190(6) Uani 1 1 d . . . .
H8A H 0.335604 0.430547 0.258111 0.023 Uiso 1 1 calc R . . .
H8B H 0.178657 0.391731 0.221378 0.023 Uiso 1 1 calc R . . .
C6 C 0.2952(3) 0.55103(14) 0.4827(2) 0.0214(6) Uani 1 1 d . . . .
H6A H 0.346267 0.517237 0.449959 0.032 Uiso 1 1 calc GR . . .
H6B H 0.247561 0.527707 0.529553 0.032 Uiso 1 1 calc GR . . .
H6C H 0.369219 0.584300 0.517265 0.032 Uiso 1 1 calc GR . . .
C21 C 0.5566(3) 0.65221(14) 0.42061(19) 0.0190(6) Uani 1 1 d . . . .
H21 H 0.517094 0.604240 0.417296 0.023 Uiso 1 1 calc R . . .
C20 C -0.0808(3) 0.76194(14) 0.2424(2) 0.0240(6) Uani 1 1 d . . . .
H20A H -0.072859 0.804369 0.206617 0.036 Uiso 1 1 calc GR . . .
H20B H -0.048096 0.770502 0.312799 0.036 Uiso 1 1 calc GR . . .
H20C H -0.185937 0.746177 0.226771 0.036 Uiso 1 1 calc GR . . .
C14 C 0.2394(3) 0.78824(13) 0.2369(2) 0.0204(6) Uani 1 1 d . . . .
H14 H 0.170889 0.819897 0.198865 0.024 Uiso 1 1 calc R . . .
C24 C 0.3365(3) 0.65640(13) 0.0656(2) 0.0217(6) Uani 1 1 d . . . .
H24A H 0.233211 0.650149 0.024580 0.026 Uiso 0.881(5) 1 calc R P A 1
H24B H 0.359158 0.704368 0.086882 0.026 Uiso 0.881(5) 1 calc R P A 1
H24C H 0.293103 0.640746 -0.002014 0.026 Uiso 0.119(5) 1 calc R P A 2
H24D H 0.282502 0.695742 0.086225 0.026 Uiso 0.119(5) 1 calc R P A 2
C16 C 0.4867(3) 0.76231(14) 0.3307(2) 0.0234(6) Uani 1 1 d . . . .
H16 H 0.587944 0.776372 0.356895 0.028 Uiso 1 1 calc R . . .
C22 C 0.5749(3) 0.67874(14) 0.5262(2) 0.0242(6) Uani 1 1 d . . . .
H22A H 0.622329 0.724100 0.532186 0.036 Uiso 1 1 calc GR . . .
H22B H 0.638538 0.646956 0.571808 0.036 Uiso 1 1 calc GR . . .
H22C H 0.475282 0.681996 0.541571 0.036 Uiso 1 1 calc GR . . .
C23 C 0.7129(3) 0.65101(14) 0.3969(2) 0.0252(6) Uani 1 1 d . . . .
H23A H 0.702604 0.637291 0.328581 0.038 Uiso 1 1 calc GR . . .
H23B H 0.777859 0.618176 0.439837 0.038 Uiso 1 1 calc GR . . .
H23C H 0.758084 0.696780 0.406971 0.038 Uiso 1 1 calc GR . . .
C15 C 0.3876(3) 0.80795(13) 0.2741(2) 0.0247(6) Uani 1 1 d . . . .
H15 H 0.420906 0.852348 0.260960 0.030 Uiso 1 1 calc R . . .
C25 C 0.4538(3) 0.61995(16) 0.0362(2) 0.0232(8) Uani 0.881(5) 1 d . P A 1
H25 H 0.429517 0.591253 -0.024339 0.028 Uiso 0.881(5) 1 calc R P A 1
C25A C 0.504(3) 0.6561(13) 0.0986(17) 0.0232(8) Uani 0.119(5) 1 d . P A 2
H25A H 0.543810 0.696032 0.141326 0.028 Uiso 0.119(5) 1 calc R P A 2

loop_
_atom_site_aniso_label
_atom_site_aniso_U_11
_atom_site_aniso_U_22
_atom_site_aniso_U_33
_atom_site_aniso_U_23
_atom_site_aniso_U_13
_atom_site_aniso_U_12
Pd1 0.01464(11) 0.01296(11) 0.01759(11) -0.00015(8) 0.00608(8) -0.00031(9)
Cl1 0.0227(3) 0.0222(4) 0.0262(4) 0.0016(3) 0.0022(3) 0.0044(3)
N1 0.0109(10) 0.0103(10) 0.0168(11) 0.0012(9) 0.0037(9) 0.0006(9)
C1 0.0090(12) 0.0121(13) 0.0158(13) 0.0048(10) -0.0012(10) 0.0029(10)
C9 0.0252(15) 0.0129(13) 0.0255(15) -0.0014(11) 0.0068(12) 0.0023(12)
C10 0.0178(13) 0.0132(13) 0.0191(14) 0.0003(10) 0.0049(11) -0.0018(11)
C19 0.0169(14) 0.0210(15) 0.0245(15) 0.0020(12) 0.0022(12) 0.0001(11)
C4 0.0178(13) 0.0204(14) 0.0150(13) 0.0032(11) 0.0063(11) -0.0011(11)
C2 0.0175(13) 0.0107(13) 0.0156(13) -0.0001(10) 0.0046(11) -0.0011(11)
C17 0.0184(13) 0.0128(13) 0.0206(14) -0.0030(11) 0.0062(11) 0.0004(11)
C13 0.0164(13) 0.0134(13) 0.0173(13) -0.0023(10) 0.0061(11) 0.0008(11)
C11 0.0229(15) 0.0221(15) 0.0228(15) -0.0010(12) 0.0018(12) -0.0046(12)
C12 0.0177(13) 0.0095(12) 0.0163(13) -0.0018(10) 0.0062(11) -0.0014(10)
C3 0.0203(13) 0.0133(13) 0.0185(13) 0.0022(11) 0.0058(11) -0.0037(11)
C5 0.0186(13) 0.0168(14) 0.0158(13) 0.0000(11) 0.0067(11) -0.0008(11)
C7 0.0206(14) 0.0239(15) 0.0189(14) -0.0045(11) 0.0080(12) -0.0015(12)
C26 0.0230(15) 0.0374(18) 0.0293(17) 0.0056(14) 0.0147(13) -0.0058(14)
C18 0.0155(13) 0.0134(13) 0.0227(14) 0.0031(11) 0.0036(11) 0.0026(11)
C8 0.0219(14) 0.0088(13) 0.0258(15) 0.0010(11) 0.0041(12) -0.0003(11)
C6 0.0201(14) 0.0235(15) 0.0195(14) 0.0054(11) 0.0024(12) -0.0016(12)
C21 0.0160(13) 0.0180(14) 0.0219(14) -0.0024(11) 0.0020(11) -0.0003(11)
C20 0.0221(15) 0.0195(15) 0.0310(16) 0.0032(12) 0.0070(12) 0.0069(12)
C14 0.0229(14) 0.0139(14) 0.0232(15) 0.0014(11) 0.0029(12) 0.0016(12)
C24 0.0249(15) 0.0161(14) 0.0261(15) 0.0059(11) 0.0100(12) -0.0008(12)
C16 0.0181(14) 0.0209(15) 0.0301(16) -0.0037(12) 0.0029(12) -0.0038(12)
C22 0.0224(15) 0.0239(15) 0.0233(15) -0.0042(12) -0.0010(12) -0.0006(12)
C23 0.0178(14) 0.0233(15) 0.0329(17) -0.0037(13) 0.0027(12) -0.0020(12)
C15 0.0296(16) 0.0126(14) 0.0315(16) -0.0017(12) 0.0061(13) -0.0060(12)
C25 0.0264(18) 0.0257(18) 0.0202(17) 0.0042(13) 0.0110(14) -0.0038(14)
C25A 0.0264(18) 0.0257(18) 0.0202(17) 0.0042(13) 0.0110(14) -0.0038(14)

loop_
_atom_type_symbol
_atom_type_description
_atom_type_scat_dispersion_real
_atom_type_scat_dispersion_imag
_atom_type_scat_source
C C 0.0033 0.0016 'International Tables Vol C Tables 4.2.6.8 and 6.1.1.4'
H H 0.0000 0.0000 'International Tables Vol C Tables 4.2.6.8 and 6.1.1.4'
Cl Cl 0.1484 0.1585 'International Tables Vol C Tables 4.2.6.8 and 6.1.1.4'
N N 0.0061 0.0033 'International Tables Vol C Tables 4.2.6.8 and 6.1.1.4'
Pd Pd -0.9988 1.0072 'International Tables Vol C Tables 4.2.6.8 and 6.1.1.4'

loop_
_geom_angle_atom_site_label_1
_geom_angle_atom_site_label_2
_geom_angle_atom_site_label_3
_geom_angle
C1 Pd1 Cl1 91.63(7)
C1 Pd1 C26 171.18(11)
C1 Pd1 C24 108.03(9)
C1 Pd1 C25 142.92(11)
C1 Pd1 C25A 141.4(7)
C26 Pd1 Cl1 91.91(8)
C24 Pd1 Cl1 159.83(7)
C24 Pd1 C26 67.99(11)
C24 Pd1 C25 38.50(10)
C25 Pd1 Cl1 123.76(8)
C25 Pd1 C26 36.85(11)
C25A Pd1 Cl1 119.2(7)
C25A Pd1 C26 31.4(7)
C25A Pd1 C24 41.1(7)
C1 N1 C12 116.8(2)
C1 N1 C5 124.7(2)
C12 N1 C5 118.51(19)
N1 C1 Pd1 118.07(17)
N1 C1 C2 118.5(2)
C2 C1 Pd1 123.09(17)
H9A C9 H9B 109.5
H9A C9 H9C 109.5
H9B C9 H9C 109.5
C8 C9 H9A 109.5
C8 C9 H9B 109.5
C8 C9 H9C 109.5
H10A C10 H10B 107.6
C2 C10 H10A 108.6
C2 C10 H10B 108.6
C11 C10 H10A 108.6
C11 C10 H10B 108.6
C11 C10 C2 114.8(2)
H19A C19 H19B 109.5
H19A C19 H19C 109.5
H19B C19 H19C 109.5
C18 C19 H19A 109.5
C18 C19 H19B 109.5
C18 C19 H19C 109.5
H4A C4 H4B 108.2
C3 C4 H4A 109.7
C3 C4 H4B 109.7
C3 C4 C5 110.0(2)
C5 C4 H4A 109.7
C5 C4 H4B 109.7
C1 C2 C10 102.89(19)
C1 C2 C8 112.62(19)
C3 C2 C1 115.0(2)
C3 C2 C10 109.1(2)
C3 C2 C8 107.1(2)
C8 C2 C10 110.1(2)
C12 C17 C21 124.4(2)
C16 C17 C12 117.3(2)
C16 C17 C21 118.2(2)
C12 C13 C18 124.1(2)
C14 C13 C12 118.0(2)
C14 C13 C18 117.9(2)
C10 C11 H11A 109.5
C10 C11 H11B 109.5
C10 C11 H11C 109.5
H11A C11 H11B 109.5
H11A C11 H11C 109.5
H11B C11 H11C 109.5
C17 C12 N1 121.7(2)
C13 C12 N1 116.9(2)
C13 C12 C17 121.4(2)
C4 C3 C2 111.3(2)
C4 C3 H3A 109.4
C4 C3 H3B 109.4
C2 C3 H3A 109.4
C2 C3 H3B 109.4
H3A C3 H3B 108.0
N1 C5 C6 108.65(19)
C4 C5 N1 107.6(2)
C4 C5 C7 110.3(2)
C4 C5 C6 109.9(2)
C7 C5 N1 111.44(19)
C7 C5 C6 108.9(2)
C5 C7 H7A 109.5
C5 C7 H7B 109.5
C5 C7 H7C 109.5
H7A C7 H7B 109.5
H7A C7 H7C 109.5
H7B C7 H7C 109.5
Pd1 C26 H26A 116.5
Pd1 C26 H26B 116.5
Pd1 C26 H26C 116.7
Pd1 C26 H26D 116.7
H26A C26 H26B 113.5
H26C C26 H26D 113.7
C25 C26 Pd1 71.02(16)
C25 C26 H26A 116.5
C25 C26 H26B 116.5
C25A C26 Pd1 69.5(10)
C25A C26 H26C 116.7
C25A C26 H26D 116.7
C19 C18 C13 112.7(2)
C19 C18 H18 108.0
C19 C18 C20 109.3(2)
C13 C18 H18 108.0
C13 C18 C20 110.7(2)
C20 C18 H18 108.0
C9 C8 C2 118.1(2)
C9 C8 H8A 107.8
C9 C8 H8B 107.8
C2 C8 H8A 107.8
C2 C8 H8B 107.8
H8A C8 H8B 107.1
C5 C6 H6A 109.5
C5 C6 H6B 109.5
C5 C6 H6C 109.5
H6A C6 H6B 109.5
H6A C6 H6C 109.5
H6B C6 H6C 109.5
C17 C21 H21 108.5
C17 C21 C22 109.8(2)
C17 C21 C23 113.2(2)
C22 C21 H21 108.5
C23 C21 H21 108.5
C23 C21 C22 108.3(2)
C18 C20 H20A 109.5
C18 C20 H20B 109.5
C18 C20 H20C 109.5
H20A C20 H20B 109.5
H20A C20 H20C 109.5
H20B C20 H20C 109.5
C13 C14 H14 119.2
C15 C14 C13 121.6(2)
C15 C14 H14 119.2
Pd1 C24 H24A 116.3
Pd1 C24 H24B 116.3
Pd1 C24 H24C 116.9
Pd1 C24 H24D 116.9
H24A C24 H24B 113.3
H24C C24 H24D 113.9
C25 C24 Pd1 72.32(16)
C25 C24 H24A 116.3
C25 C24 H24B 116.3
C25A C24 Pd1 67.8(9)
C25A C24 H24C 116.9
C25A C24 H24D 116.9
C17 C16 H16 118.8
C15 C16 C17 122.3(3)
C15 C16 H16 118.8
C21 C22 H22A 109.5
C21 C22 H22B 109.5
C21 C22 H22C 109.5
H22A C22 H22B 109.5
H22A C22 H22C 109.5
H22B C22 H22C 109.5
C21 C23 H23A 109.5
C21 C23 H23B 109.5
C21 C23 H23C 109.5
H23A C23 H23B 109.5
H23A C23 H23C 109.5
H23B C23 H23C 109.5
C14 C15 H15 120.4
C16 C15 C14 119.2(2)
C16 C15 H15 120.4
Pd1 C25 H25 119.7
C26 C25 Pd1 72.13(17)
C26 C25 C24 119.4(3)
C26 C25 H25 119.7
C24 C25 Pd1 69.18(15)
C24 C25 H25 119.7
Pd1 C25A H25A 113.1
C26 C25A Pd1 79.1(12)
C26 C25A C24 132(2)
C26 C25A H25A 113.1
C24 C25A Pd1 71.1(9)
C24 C25A H25A 113.1

loop_
_geom_bond_atom_site_label_1
_geom_bond_atom_site_label_2
_geom_bond_distance
Pd1 Cl1 2.3910(7)
Pd1 C1 2.056(2)
Pd1 C26 2.188(3)
Pd1 C24 2.132(3)
Pd1 C25 2.174(3)
Pd1 C25A 2.09(2)
N1 C1 1.323(3)
N1 C12 1.478(3)
N1 C5 1.533(3)
C1 C2 1.546(3)
C9 H9A 0.9800
C9 H9B 0.9800
C9 H9C 0.9800
C9 C8 1.526(4)
C10 H10A 0.9900
C10 H10B 0.9900
C10 C2 1.566(3)
C10 C11 1.532(3)
C19 H19A 0.9800
C19 H19B 0.9800
C19 H19C 0.9800
C19 C18 1.530(4)
C4 H4A 0.9900
C4 H4B 0.9900
C4 C3 1.516(3)
C4 C5 1.521(3)
C2 C3 1.536(3)
C2 C8 1.552(3)
C17 C12 1.411(3)
C17 C21 1.516(4)
C17 C16 1.397(4)
C13 C12 1.411(3)
C13 C18 1.531(3)
C13 C14 1.396(3)
C11 H11A 0.9800
C11 H11B 0.9800
C11 H11C 0.9800
C3 H3A 0.9900
C3 H3B 0.9900
C5 C7 1.531(3)
C5 C6 1.538(4)
C7 H7A 0.9800
C7 H7B 0.9800
C7 H7C 0.9800
C26 H26A 0.9900
C26 H26B 0.9900
C26 H26C 0.9900
C26 H26D 0.9900
C26 C25 1.379(4)
C26 C25A 1.16(2)
C18 H18 1.0000
C18 C20 1.543(3)
C8 H8A 0.9900
C8 H8B 0.9900
C6 H6A 0.9800
C6 H6B 0.9800
C6 H6C 0.9800
C21 H21 1.0000
C21 C22 1.544(4)
C21 C23 1.533(3)
C20 H20A 0.9800
C20 H20B 0.9800
C20 H20C 0.9800
C14 H14 0.9500
C14 C15 1.383(4)
C24 H24A 0.9900
C24 H24B 0.9900
C24 H24C 0.9900
C24 H24D 0.9900
C24 C25 1.420(4)
C24 C25A 1.48(2)
C16 H16 0.9500
C16 C15 1.381(4)
C22 H22A 0.9800
C22 H22B 0.9800
C22 H22C 0.9800
C23 H23A 0.9800
C23 H23B 0.9800
C23 H23C 0.9800
C15 H15 0.9500
C25 H25 1.0000
C25A H25A 1.0000
